data_4002939
loop_
_publ_author_name
'Pang, Jiandong'
'Wu, Mingyan'
'Qin, Jun-Sheng'
'Liu, Caiping'
'Lollar, Christina T.'
'Yuan, Daqiang'
'Hong, Maochun'
'Zhou, Hong-Cai'

_publ_section_title
;
 Solvent-Assisted, Thermally Triggered Structural Transformation in
 Flexible Mesoporous Metal--Organic Frameworks
;
_journal_name_full 'Chemistry of Materials'
_journal_paper_doi 10.1021/acs.chemmater.9b02582
_journal_year 2019
_chemical_formula_sum 'C53 H32.67 Fe2 O10.67'
_chemical_formula_weight 951.82
_space_group_crystal_system hexagonal
_space_group_IT_number 192
_space_group_name_Hall '-P 6 2c'
_space_group_name_H-M_alt 'P 6/m c c'
_symmetry_space_group_name_Hall '-P 6 2c'
_symmetry_space_group_name_H-M 'P 6/m c c'
_atom_sites_solution_hydrogens geom
_audit_creation_method SHELXL-2014/7
_cell_angle_alpha 90
_cell_angle_beta 90
_cell_angle_gamma 120
_cell_formula_units_Z 6
_cell_length_a 31.3244(10)
_cell_length_b 31.324
_cell_length_c 33.2713(13)
_cell_measurement_reflns_used 9896
_cell_measurement_temperature 250(2)
_cell_measurement_theta_max 46.3049
_cell_measurement_theta_min 3.1162
_cell_volume 28272.3(14)
_computing_cell_refinement 'SAINT+ ver. (Bruker, 2001)'
_computing_data_collection 'APEX2  (Bruker, 2008)'
_computing_data_reduction 'SAINT+ ver. (Bruker, 2001)'
_computing_molecular_graphics 'SHELXTL (Sheldrick, 2014)'
_computing_publication_material 'SHELXTL (Sheldrick, 2014)'
_computing_structure_refinement 'SHELXL-2014/7 (Sheldrick, 2014)'
_computing_structure_solution 'SHELXL-2014/7 (Sheldrick, 2014)'
_diffrn_ambient_temperature 250(2)
_diffrn_measured_fraction_theta_full 0.999
_diffrn_measured_fraction_theta_max 0.999
_diffrn_measurement_device_type 'Bruker SMART APEX II CCD area detector'
_diffrn_measurement_method 'phi and omega scans'
_diffrn_radiation_type CuK\a
_diffrn_radiation_wavelength 1.54184
_diffrn_reflns_av_R_equivalents 0.0000
_diffrn_reflns_av_unetI/netI 0.0344
_diffrn_reflns_Laue_measured_fraction_full 0.999
_diffrn_reflns_Laue_measured_fraction_max 0.999
_diffrn_reflns_limit_h_max 24
_diffrn_reflns_limit_h_min -29
_diffrn_reflns_limit_k_max 29
_diffrn_reflns_limit_k_min -28
_diffrn_reflns_limit_l_max 31
_diffrn_reflns_limit_l_min -13
_diffrn_reflns_number 4208
_diffrn_reflns_point_group_measured_fraction_full 0.999
_diffrn_reflns_point_group_measured_fraction_max 0.999
_diffrn_reflns_theta_full 46.412
_diffrn_reflns_theta_max 46.412
_diffrn_reflns_theta_min 2.656
_diffrn_source 'fine-focus sealed tube'
_exptl_absorpt_coefficient_mu 1.359
_exptl_absorpt_correction_T_max 0.7491
_exptl_absorpt_correction_T_min 0.3386
_exptl_absorpt_correction_type multi-scan
_exptl_crystal_colour Dark-red
_exptl_crystal_density_diffrn 0.335
_exptl_crystal_density_method 'not measured'
_exptl_crystal_description Rod-like
_exptl_crystal_F_000 2928
_exptl_crystal_size_max 0.3
_exptl_crystal_size_mid 0.05
_exptl_crystal_size_min 0.05
_platon_squeeze_details
;
;
_refine_diff_density_max 0.351
_refine_diff_density_min -0.369
_refine_diff_density_rms 0.028
_refine_ls_extinction_method none
_refine_ls_goodness_of_fit_ref 0.524
_refine_ls_hydrogen_treatment constr
_refine_ls_matrix_type full
_refine_ls_number_parameters 153
_refine_ls_number_reflns 4208
_refine_ls_number_restraints 18
_refine_ls_restrained_S_all 0.528
_refine_ls_R_factor_all 0.0461
_refine_ls_R_factor_gt 0.0431
_refine_ls_shift/su_max 0.001
_refine_ls_shift/su_mean 0.000
_refine_ls_structure_factor_coef Fsqd
_refine_ls_weighting_details 'w=1/[\s^2^(Fo^2^)+(0.2000P)^2^] where P=(Fo^2^+2Fc^2^)/3'
_refine_ls_weighting_scheme calc
_refine_ls_wR_factor_gt 0.1242
_refine_ls_wR_factor_ref 0.1272
_reflns_Friedel_coverage 0.000
_reflns_number_gt 3369
_reflns_number_total 4208
_reflns_threshold_expression 'I > 2\s(I)'
_cod_data_source_file cm9b02582_si_003.cif
_cod_data_source_block PCN-168-250K
_cod_original_cell_volume 28273(2)
_cod_database_code 4002939
_shelx_shelxl_version_number 2014/7
_shelx_space_group_comment
;
The symmetry employed for this shelxl refinement is uniquely defined
by the following loop, which should always be used as a source of
symmetry information in preference to the above space-group names.
They are only intended as comments.
;

loop_
_space_group_symop_operation_xyz
'x, y, z'
'x-y, x, z'
'-y, x-y, z'
'-x, -y, z'
'-x+y, -x, z'
'y, -x+y, z'
'x-y, -y, -z+1/2'
'-x, -x+y, -z+1/2'
'y, x, -z+1/2'
'-y, -x, -z+1/2'
'-x+y, y, -z+1/2'
'x, x-y, -z+1/2'
'-x, -y, -z'
'-x+y, -x, -z'
'y, -x+y, -z'
'x, y, -z'
'x-y, x, -z'
'-y, x-y, -z'
'-x+y, y, z-1/2'
'x, x-y, z-1/2'
'-y, -x, z-1/2'
'y, x, z-1/2'
'x-y, -y, z-1/2'
'-x, -x+y, z-1/2'

loop_
_atom_site_label
_atom_site_type_symbol
_atom_site_fract_x
_atom_site_fract_y
_atom_site_fract_z
_atom_site_U_iso_or_equiv
_atom_site_adp_type
_atom_site_occupancy
_atom_site_site_symmetry_order
_atom_site_calc_flag
_atom_site_refinement_flags_posn
_atom_site_refinement_flags_adp
_atom_site_refinement_flags_occupancy
Fe1 Fe 0.40166(2) 0.71604(2) 0.0000 0.0268(2) Uani 1 2 d S T P
C14 C 0.5000 1.0000 -0.2500 0.0299(10) Uani 1 4 d S T P
O4 O 0.47462(7) 0.76846(8) 0.0000 0.0602(6) Uani 1 2 d S T P
O3 O 0.3333 0.6667 0.0000 0.0262(7) Uani 1 6 d S T P
O2 O 0.39490(6) 0.75740(5) -0.04287(4) 0.0496(5) Uani 1 1 d . . .
C10 C 0.45402(7) 0.96940(7) -0.22502(5) 0.0318(5) Uani 1 1 d . U .
C8 C 0.39902(8) 0.90868(8) -0.17764(6) 0.0483(7) Uani 1 1 d . . .
C2 C 0.36948(8) 0.79804(8) -0.08781(5) 0.0367(6) Uani 1 1 d . . .
C5 C 0.39000(9) 0.87052(8) -0.14642(6) 0.0502(7) Uani 1 1 d . . .
O1 O 0.31650(5) 0.73668(6) -0.04328(4) 0.0539(5) Uani 1 1 d . . .
C1 C 0.35971(9) 0.76161(7) -0.05578(6) 0.0304(5) Uani 1 1 d . U .
C11 C 0.41798(9) 0.98067(8) -0.23465(6) 0.0485(6) Uani 1 1 d . . .
C9 C 0.44528(7) 0.93349(7) -0.19665(5) 0.0367(6) Uani 1 1 d . U .
H9 H 0.4699 0.9259 -0.1902 0.044 Uiso 1 1 calc R U .
C13 C 0.36409(10) 0.92145(10) -0.18690(7) 0.0738(8) Uani 1 1 d . . .
H13 H 0.3336 0.9058 -0.1735 0.089 Uiso 1 1 calc R U .
C3 C 0.41660(11) 0.83005(11) -0.09975(8) 0.0947(10) Uani 1 1 d . . .
H3 H 0.4428 0.8277 -0.0883 0.114 Uiso 1 1 calc R U .
C4 C 0.42663(10) 0.86602(11) -0.12853(9) 0.0990(11) Uani 1 1 d . . .
H4 H 0.4595 0.8878 -0.1358 0.119 Uiso 1 1 calc R U .
C7 C 0.33266(10) 0.80232(11) -0.10514(8) 0.0970(11) Uani 1 1 d . . .
H7 H 0.2999 0.7808 -0.0973 0.116 Uiso 1 1 calc R U .
C12 C 0.37280(9) 0.95666(10) -0.21540(7) 0.0748(8) Uani 1 1 d . . .
H12 H 0.3482 0.9644 -0.2218 0.090 Uiso 1 1 calc R U .
C6 C 0.34218(10) 0.83771(11) -0.13418(8) 0.1040(12) Uani 1 1 d . . .
H6 H 0.3158 0.8395 -0.1458 0.125 Uiso 1 1 calc R U .

loop_
_atom_site_aniso_label
_atom_site_aniso_U_11
_atom_site_aniso_U_22
_atom_site_aniso_U_33
_atom_site_aniso_U_23
_atom_site_aniso_U_13
_atom_site_aniso_U_12
Fe1 0.0399(4) 0.0383(4) 0.0055(3) 0.000 0.000 0.0219(3)
C14 0.0385(18) 0.032(2) 0.017(2) 0.000 0.000 0.0159(12)
O4 0.0437(14) 0.0586(15) 0.0722(14) 0.000 0.000 0.0212(12)
O3 0.0316(11) 0.0316(11) 0.0152(16) 0.000 0.000 0.0158(6)
O2 0.0523(10) 0.0578(11) 0.0373(9) 0.0264(8) 0.0063(7) 0.0264(8)
C10 0.0340(11) 0.0328(11) 0.0250(11) 0.0010(9) 0.0002(9) 0.0139(9)
C8 0.0570(17) 0.0537(16) 0.0266(13) 0.0221(12) 0.0134(12) 0.0218(14)
C2 0.0475(16) 0.0467(15) 0.0105(11) 0.0138(10) 0.0045(11) 0.0194(13)
C5 0.0601(18) 0.0539(16) 0.0266(13) 0.0211(12) 0.0133(12) 0.0210(15)
O1 0.0483(11) 0.0591(11) 0.0514(11) 0.0376(9) 0.0121(8) 0.0247(9)
C1 0.0385(12) 0.0316(11) 0.0185(10) 0.0018(9) 0.0003(10) 0.0156(10)
C11 0.0535(16) 0.0605(16) 0.0300(13) 0.0255(10) 0.0142(11) 0.0274(14)
C9 0.0395(12) 0.0392(12) 0.0315(11) 0.0025(10) -0.0005(9) 0.0197(10)
C13 0.0662(18) 0.118(2) 0.0590(16) 0.0600(17) 0.0315(14) 0.0624(18)
C3 0.061(2) 0.131(3) 0.096(2) 0.077(2) 0.0131(17) 0.051(2)
C4 0.0504(18) 0.133(3) 0.113(2) 0.094(2) 0.0191(17) 0.0452(18)
C7 0.0588(19) 0.129(3) 0.100(2) 0.091(2) 0.0243(17) 0.0448(18)
C12 0.0608(19) 0.104(2) 0.0720(18) 0.0564(18) 0.0194(15) 0.0502(17)
C6 0.067(2) 0.134(3) 0.112(2) 0.094(2) 0.0190(17) 0.051(2)

loop_
_atom_type_symbol
_atom_type_description
_atom_type_scat_dispersion_real
_atom_type_scat_dispersion_imag
_atom_type_scat_source
C C 0.0181 0.0091 'International Tables Vol C Tables 4.2.6.8 and 6.1.1.4'
H H 0.0000 0.0000 'International Tables Vol C Tables 4.2.6.8 and 6.1.1.4'
O O 0.0492 0.0322 'International Tables Vol C Tables 4.2.6.8 and 6.1.1.4'
Fe Fe -1.1336 3.1974 'International Tables Vol C Tables 4.2.6.8 and 6.1.1.4'

loop_
_geom_angle_atom_site_label_1
_geom_angle_atom_site_label_2
_geom_angle_atom_site_label_3
_geom_angle
_geom_angle_site_symmetry_1
_geom_angle_site_symmetry_3
O3 Fe1 O2 94.89(4) . .
O3 Fe1 O2 94.89(5) . 16
O2 Fe1 O2 90.51(9) . 16
O3 Fe1 O1 94.59(4) . 5_565
O2 Fe1 O1 88.20(6) . 5_565
O2 Fe1 O1 170.50(6) 16 5_565
O3 Fe1 O1 94.59(4) . 14_565
O2 Fe1 O1 170.50(6) . 14_565
O2 Fe1 O1 88.20(6) 16 14_565
O1 Fe1 O1 91.52(10) 5_565 14_565
O3 Fe1 O4 179.75(6) . .
O2 Fe1 O4 85.28(6) . .
O2 Fe1 O4 85.28(6) 16 .
O1 Fe1 O4 85.24(6) 5_565 .
O1 Fe1 O4 85.24(6) 14_565 .
C10 C14 C10 113.59(13) 11_554 7_674
C10 C14 C10 113.69(14) 11_554 .
C10 C14 C10 101.42(15) 7_674 .
C10 C14 C10 101.42(15) 11_554 4_675
C10 C14 C10 113.69(14) 7_674 4_675
C10 C14 C10 113.59(13) . 4_675
Fe1 O3 Fe1 120.002(3) 3_665 .
Fe1 O3 Fe1 120.000(1) 3_665 14_565
Fe1 O3 Fe1 119.998(1) . 14_565
C1 O2 Fe1 134.05(13) . .
C11 C10 C9 120.75(18) . .
C11 C10 C14 110.54(15) . .
C9 C10 C14 128.69(17) . .
C13 C8 C9 119.2(2) . .
C13 C8 C5 121.8(2) . .
C9 C8 C5 118.9(2) . .
C7 C2 C3 117.7(2) . .
C7 C2 C1 121.7(2) . .
C3 C2 C1 120.5(2) . .
C4 C5 C6 116.7(2) . .
C4 C5 C8 123.5(2) . .
C6 C5 C8 119.8(2) . .
C1 O1 Fe1 134.13(13) . 3_665
O1 C1 O2 123.86(19) . .
O1 C1 C2 117.7(2) . .
O2 C1 C2 118.4(2) . .
C10 C11 C12 119.94(18) . .
C10 C11 C11 108.74(11) . 7_674
C12 C11 C11 131.32(13) . 7_674
C10 C9 C8 119.04(19) . .
C12 C13 C8 121.4(2) . .
C2 C3 C4 121.3(2) . .
C5 C4 C3 121.7(2) . .
C2 C7 C6 121.5(2) . .
C13 C12 C11 119.6(2) . .
C7 C6 C5 121.2(2) . .

loop_
_geom_bond_atom_site_label_1
_geom_bond_atom_site_label_2
_geom_bond_distance
_geom_bond_site_symmetry_2
Fe1 O3 1.9138(4) .
Fe1 O2 2.0080(14) .
Fe1 O2 2.0081(14) 16
Fe1 O1 2.0100(14) 5_565
Fe1 O1 2.0100(14) 14_565
Fe1 O4 2.041(2) .
C14 C10 1.5177(19) 11_554
C14 C10 1.5177(19) 7_674
C14 C10 1.5178(19) .
C14 C10 1.5178(19) 4_675
O3 Fe1 1.9139(4) 3_665
O3 Fe1 1.9139(4) 14_565
O2 C1 1.250(2) .
C10 C11 1.378(3) .
C10 C9 1.387(2) .
C8 C13 1.375(3) .
C8 C9 1.406(3) .
C8 C5 1.500(3) .
C2 C7 1.355(3) .
C2 C3 1.365(3) .
C2 C1 1.477(3) .
C5 C4 1.361(3) .
C5 C6 1.388(3) .
O1 C1 1.248(2) .
O1 Fe1 2.0100(14) 3_665
C11 C12 1.384(3) .
C11 C11 1.464(4) 7_674
C13 C12 1.374(3) .
C3 C4 1.390(3) .
C7 C6 1.386(3) .

loop_
_platon_squeeze_void_nr
_platon_squeeze_void_average_x
_platon_squeeze_void_average_y
_platon_squeeze_void_average_z
_platon_squeeze_void_volume
_platon_squeeze_void_count_electrons
_platon_squeeze_void_content
1 -0.003 -0.005 -0.004 23595 4103 ' '
